data_2015174
loop_
_publ_author_name
'Artur Sikorski'
'Karol Krzymi\'nski'
'Agnieszka Nizio\/lek'
'Jerzy B\/la\.zejowski'

_publ_section_title
;
 9-(2,6-Difluorophenoxycarbonyl)-10-methylacridinium
 trifluoromethanesulfonate and its precursor 2,6-difluorophenyl
 acridine-9-carboxylate: C---H&#x00B7;&#x00B7;&#x00B7;O,
 C---F&#x00B7;&#x00B7;&#x00B7;\p, S---O&#x00B7;&#x00B7;&#x00B7;\p and
 \p--\p stacking interactions
;
_journal_coeditor_code LN1184
_journal_issue 12
_journal_name_full 'Acta Crystallographica Section C'
_journal_page_first o690
_journal_page_last o694
_journal_paper_doi 10.1107/S0108270105033779
_journal_volume 61
_journal_year 2005
_chemical_formula_iupac 'C21 H14 F2 N O2 + , C F3 O3 S -'
_chemical_formula_moiety 'C21 H14 F2 N O2 + , C F3 O3 S -'
_chemical_formula_sum 'C22 H14 F5 N O5 S'
_chemical_formula_weight 499.40
_chemical_name_systematic
;
9-(2,6-difluorophenoxycarbonyl)-10-methylacridinium trifluoromethanesulfonate
;
_space_group_IT_number 14
_symmetry_cell_setting monoclinic
_symmetry_space_group_name_Hall '-P 2ybc'
_symmetry_space_group_name_H-M 'P 1 21/c 1'
_atom_sites_solution_hydrogens geom
_atom_sites_solution_primary direct
_atom_sites_solution_secondary difmap
_cell_angle_alpha 90.00
_cell_angle_beta 91.16(3)
_cell_angle_gamma 90.00
_cell_formula_units_Z 4
_cell_length_a 11.382(2)
_cell_length_b 14.048(3)
_cell_length_c 13.162(3)
_cell_measurement_reflns_used 50
_cell_measurement_temperature 290(2)
_cell_measurement_theta_max 25.00
_cell_measurement_theta_min 2.12
_cell_volume 2104.1(8)
_computing_cell_refinement 'KM-4 Software'
_computing_data_collection 'KM-4 Software (Kuma Diffraction, 1989)'
_computing_data_reduction 'KM-4 Software'
_computing_molecular_graphics 'ORTEPII (Johnson, 1976)'
_computing_publication_material 'SHELXL97 and PLATON (Spek, 2003)'
_computing_structure_refinement 'SHELXL97 (Sheldrick, 1997)'
_computing_structure_solution 'SHELXS97 (Sheldrick, 1997)'
_diffrn_ambient_temperature 290(2)
_diffrn_measured_fraction_theta_full 0.999
_diffrn_measured_fraction_theta_max 0.999
_diffrn_measurement_device_type 'Kuma KM-4'
_diffrn_measurement_method \q/2\q
_diffrn_radiation_monochromator graphite
_diffrn_radiation_source 'fine-focus sealed tube'
_diffrn_radiation_type MoK\a
_diffrn_radiation_wavelength 0.71073
_diffrn_reflns_av_R_equivalents 0.0288
_diffrn_reflns_av_sigmaI/netI 0.0695
_diffrn_reflns_limit_h_max 13
_diffrn_reflns_limit_h_min -13
_diffrn_reflns_limit_k_max 16
_diffrn_reflns_limit_k_min 0
_diffrn_reflns_limit_l_max 15
_diffrn_reflns_limit_l_min 0
_diffrn_reflns_number 3874
_diffrn_reflns_theta_full 25.00
_diffrn_reflns_theta_max 25.00
_diffrn_reflns_theta_min 2.12
_diffrn_standards_decay_% 4.45
_diffrn_standards_interval_count 200
_diffrn_standards_number 3
_exptl_absorpt_coefficient_mu 0.234
_exptl_absorpt_correction_type none
_exptl_crystal_colour yellow
_exptl_crystal_density_diffrn 1.576
_exptl_crystal_description prism
_exptl_crystal_F_000 1016
_exptl_crystal_size_max 0.5
_exptl_crystal_size_mid 0.3
_exptl_crystal_size_min 0.2
_refine_diff_density_max 0.272
_refine_diff_density_min -0.321
_refine_ls_extinction_coef 0.0096(9)
_refine_ls_extinction_expression Fc^*^=kFc[1+0.001xFc^2^\l^3^/sin(2\q)]^-1/4^
_refine_ls_extinction_method 'SHELXL97 (Sheldrick, 1997)'
_refine_ls_goodness_of_fit_ref 0.971
_refine_ls_hydrogen_treatment constr
_refine_ls_number_parameters 309
_refine_ls_number_reflns 3700
_refine_ls_number_restraints 0
_refine_ls_restrained_S_all 0.971
_refine_ls_R_factor_all 0.1377
_refine_ls_R_factor_gt 0.0480
_refine_ls_shift/su_max 0.000
_refine_ls_shift/su_mean 0.000
_refine_ls_structure_factor_coef Fsqd
_refine_ls_weighting_details 'calc w = 1/[\s^2^(Fo^2^)+(0.0693P)^2^+0.9523P] where P = (Fo^2^+2Fc^2^)/3'
_refine_ls_weighting_scheme calc
_refine_ls_wR_factor_gt 0.1087
_refine_ls_wR_factor_ref 0.1442
_reflns_number_gt 1760
_reflns_number_total 3700
_reflns_threshold_expression I>2\s(I)
_cod_data_source_file ln1184.cif
_cod_data_source_block I
_cod_original_sg_symbol_H-M 'P 21/c'
_cod_database_code 2015174

loop_
_symmetry_equiv_pos_as_xyz
'x, y, z'
'-x, y+1/2, -z+1/2'
'-x, -y, -z'
'x, -y-1/2, z-1/2'

loop_
_atom_site_label
_atom_site_fract_x
_atom_site_fract_y
_atom_site_fract_z
_atom_site_U_iso_or_equiv
_atom_site_adp_type
_atom_site_calc_flag
_atom_site_refinement_flags
_atom_site_occupancy
_atom_site_disorder_assembly
_atom_site_disorder_group
_atom_site_type_symbol
C1 0.2189(3) 0.1066(3) 0.7437(3) 0.0627(11) Uani d . 1 . . C
H1 0.2645 0.0770 0.6951 0.075 Uiso calc R 1 . . H
C2 0.1649(4) 0.0526(3) 0.8147(4) 0.0801(14) Uani d . 1 . . C
H2 0.1731 -0.0132 0.8154 0.096 Uiso calc R 1 . . H
C3 0.0957(4) 0.0998(4) 0.8878(3) 0.0812(15) Uani d . 1 . . C
H3 0.0596 0.0636 0.9374 0.097 Uiso calc R 1 . . H
C4 0.0803(3) 0.1935(4) 0.8879(3) 0.0680(12) Uani d . 1 . . C
H4 0.0341 0.2215 0.9372 0.082 Uiso calc R 1 . . H
C5 0.1544(4) 0.5034(3) 0.7376(3) 0.0652(11) Uani d . 1 . . C
H5 0.1040 0.5323 0.7830 0.078 Uiso calc R 1 . . H
C6 0.2102(4) 0.5563(3) 0.6693(4) 0.0757(13) Uani d . 1 . . C
H6 0.1975 0.6217 0.6677 0.091 Uiso calc R 1 . . H
C7 0.2870(4) 0.5158(3) 0.6008(3) 0.0722(12) Uani d . 1 . . C
H7 0.3266 0.5542 0.5552 0.087 Uiso calc R 1 . . H
C8 0.3039(3) 0.4215(3) 0.6004(3) 0.0575(10) Uani d . 1 . . C
H8 0.3542 0.3951 0.5532 0.069 Uiso calc R 1 . . H
C9 0.2634(3) 0.2634(2) 0.6712(2) 0.0412(8) Uani d . 1 . . C
N10 0.1186(3) 0.3475(2) 0.8115(2) 0.0545(8) Uani d . 1 . . N
C11 0.2072(3) 0.2069(2) 0.7423(3) 0.0462(9) Uani d . 1 . . C
C12 0.1337(3) 0.2509(3) 0.8139(3) 0.0521(9) Uani d . 1 . . C
C13 0.2473(3) 0.3613(2) 0.6697(2) 0.0442(8) Uani d . 1 . . C
C14 0.1712(3) 0.4037(3) 0.7413(3) 0.0481(9) Uani d . 1 . . C
C15 0.3510(3) 0.2186(2) 0.6045(3) 0.0445(8) Uani d . 1 . . C
O16 0.3152(2) 0.21948(17) 0.50565(17) 0.0538(7) Uani d . 1 . . O
O17 0.4403(2) 0.1845(2) 0.63328(19) 0.0648(8) Uani d . 1 . . O
C18 0.3917(3) 0.1757(3) 0.4379(3) 0.0506(9) Uani d . 1 . . C
C19 0.4711(3) 0.2286(3) 0.3850(3) 0.0597(10) Uani d . 1 . . C
C20 0.5439(4) 0.1868(4) 0.3164(3) 0.0712(12) Uani d . 1 . . C
H20 0.5976 0.2229 0.2805 0.085 Uiso calc R 1 . . H
C21 0.5352(4) 0.0905(4) 0.3021(3) 0.0767(14) Uani d . 1 . . C
H21 0.5839 0.0613 0.2556 0.092 Uiso calc R 1 . . H
C22 0.4576(4) 0.0363(3) 0.3537(3) 0.0766(13) Uani d . 1 . . C
H22 0.4526 -0.0290 0.3430 0.092 Uiso calc R 1 . . H
C23 0.3872(3) 0.0807(3) 0.4220(3) 0.0587(10) Uani d . 1 . . C
F24 0.4756(2) 0.32225(18) 0.4024(2) 0.0864(8) Uani d . 1 . . F
F25 0.3091(2) 0.02991(18) 0.4759(2) 0.0868(8) Uani d . 1 . . F
C26 0.0408(4) 0.3927(3) 0.8875(3) 0.0813(14) Uani d . 1 . . C
H26A -0.0079 0.3450 0.9175 0.122 Uiso calc PR 0.50 . . H
H26B -0.0079 0.4396 0.8544 0.122 Uiso calc PR 0.50 . . H
H26C 0.0882 0.4227 0.9395 0.122 Uiso calc PR 0.50 . . H
H26D 0.0562 0.4599 0.8901 0.122 Uiso calc PR 0.50 . . H
H26E 0.0561 0.3652 0.9532 0.122 Uiso calc PR 0.50 . . H
H26F -0.0399 0.3822 0.8680 0.122 Uiso calc PR 0.50 . . H
S27 0.88935(9) 0.23332(7) 0.13665(7) 0.0559(3) Uani d . 1 . . S
O28 0.9571(2) 0.3156(2) 0.1202(2) 0.0762(8) Uani d . 1 . . O
O29 0.9331(3) 0.1496(2) 0.0894(2) 0.0884(11) Uani d . 1 . . O
O30 0.8512(3) 0.2203(3) 0.2387(2) 0.0909(10) Uani d . 1 . . O
C31 0.7557(4) 0.2562(3) 0.0694(3) 0.0627(10) Uani d . 1 . . C
F32 0.7735(3) 0.2671(3) -0.02924(19) 0.1216(12) Uani d . 1 . . F
F34 0.7029(2) 0.3343(2) 0.1027(2) 0.1024(9) Uani d . 1 . . F
F33 0.6787(2) 0.1873(2) 0.0769(2) 0.1012(9) Uani d . 1 . . F

loop_
_atom_site_aniso_label
_atom_site_aniso_U_11
_atom_site_aniso_U_22
_atom_site_aniso_U_33
_atom_site_aniso_U_12
_atom_site_aniso_U_13
_atom_site_aniso_U_23
C1 0.056(2) 0.053(3) 0.078(3) -0.004(2) 0.000(2) 0.014(2)
C2 0.066(3) 0.071(3) 0.102(4) -0.009(2) -0.002(3) 0.035(3)
C3 0.060(3) 0.112(5) 0.071(3) -0.021(3) -0.003(2) 0.041(3)
C4 0.053(2) 0.098(4) 0.053(3) -0.011(2) 0.0046(19) 0.019(2)
C5 0.066(3) 0.064(3) 0.065(3) 0.015(2) -0.008(2) -0.019(2)
C6 0.099(4) 0.041(2) 0.086(3) 0.006(2) -0.016(3) -0.002(2)
C7 0.100(3) 0.051(3) 0.066(3) -0.006(2) 0.001(2) 0.005(2)
C8 0.072(3) 0.047(3) 0.054(2) 0.001(2) 0.0049(19) -0.0005(19)
C9 0.0402(18) 0.040(2) 0.0431(19) -0.0002(15) -0.0066(14) 0.0024(16)
N10 0.0447(17) 0.070(2) 0.0484(19) 0.0019(16) -0.0005(14) -0.0114(17)
C11 0.0350(18) 0.052(2) 0.052(2) -0.0020(16) -0.0038(16) 0.0077(18)
C12 0.0397(18) 0.071(3) 0.046(2) -0.0098(19) -0.0064(15) 0.005(2)
C13 0.0444(19) 0.046(2) 0.042(2) 0.0010(16) -0.0046(16) 0.0028(17)
C14 0.043(2) 0.050(2) 0.051(2) -0.0007(17) -0.0053(17) -0.0074(18)
C15 0.044(2) 0.040(2) 0.049(2) -0.0009(16) -0.0031(16) 0.0010(17)
O16 0.0502(14) 0.0664(18) 0.0444(14) 0.0152(12) -0.0050(11) -0.0038(12)
O17 0.0524(16) 0.086(2) 0.0552(16) 0.0209(15) -0.0054(13) -0.0059(13)
C18 0.046(2) 0.060(3) 0.045(2) 0.0107(19) -0.0038(16) -0.0060(18)
C19 0.064(2) 0.064(3) 0.051(2) 0.004(2) -0.004(2) -0.005(2)
C20 0.062(3) 0.101(4) 0.050(2) 0.010(3) 0.006(2) 0.006(2)
C21 0.074(3) 0.107(4) 0.049(2) 0.033(3) 0.003(2) -0.003(3)
C22 0.090(3) 0.072(3) 0.067(3) 0.034(3) -0.015(3) -0.016(3)
C23 0.057(2) 0.062(3) 0.057(2) 0.011(2) -0.005(2) -0.003(2)
F24 0.105(2) 0.0733(19) 0.0813(17) -0.0105(15) 0.0128(14) -0.0015(14)
F25 0.0962(19) 0.0684(17) 0.0961(19) -0.0082(14) 0.0110(15) -0.0033(14)
C26 0.074(3) 0.100(4) 0.071(3) 0.002(3) 0.024(2) -0.028(3)
S27 0.0549(6) 0.0667(7) 0.0463(5) 0.0080(5) 0.0058(4) 0.0063(5)
O28 0.0634(18) 0.086(2) 0.079(2) -0.0215(16) -0.0007(15) 0.0021(16)
O29 0.099(2) 0.063(2) 0.104(2) 0.0305(17) 0.042(2) 0.0125(17)
O30 0.096(2) 0.136(3) 0.0410(15) 0.005(2) 0.0115(15) 0.0156(17)
C31 0.061(2) 0.075(3) 0.052(2) -0.007(2) 0.0061(18) -0.009(2)
F32 0.100(2) 0.208(4) 0.0568(16) 0.004(2) -0.0165(14) 0.0227(19)
F34 0.0767(18) 0.0843(19) 0.146(3) 0.0292(15) -0.0048(17) -0.0114(18)
F33 0.0772(17) 0.114(2) 0.113(2) -0.0329(17) 0.0097(16) -0.0345(17)

loop_
_atom_type_symbol
_atom_type_description
_atom_type_scat_dispersion_real
_atom_type_scat_dispersion_imag
_atom_type_scat_source
C C 0.0033 0.0016 'International Tables Vol C Tables 4.2.6.8 and 6.1.1.4'
H H 0.0000 0.0000 'International Tables Vol C Tables 4.2.6.8 and 6.1.1.4'
N N 0.0061 0.0033 'International Tables Vol C Tables 4.2.6.8 and 6.1.1.4'
O O 0.0106 0.0060 'International Tables Vol C Tables 4.2.6.8 and 6.1.1.4'
F F 0.0171 0.0103 'International Tables Vol C Tables 4.2.6.8 and 6.1.1.4'
S S 0.1246 0.1234 'International Tables Vol C Tables 4.2.6.8 and 6.1.1.4'

loop_
_geom_angle_atom_site_label_1
_geom_angle_atom_site_label_2
_geom_angle_atom_site_label_3
_geom_angle
_geom_angle_publ_flag
C2 C1 C11 121.3(4) ?
C2 C1 H1 119.3 ?
C11 C1 H1 119.3 ?
C1 C2 C3 118.1(4) ?
C1 C2 H2 121.0 ?
C3 C2 H2 121.0 ?
C4 C3 C2 122.6(4) ?
C4 C3 H3 118.7 ?
C2 C3 H3 118.7 ?
C3 C4 C12 120.4(4) ?
C3 C4 H4 119.8 ?
C12 C4 H4 119.8 ?
C6 C5 C14 120.6(4) ?
C6 C5 H5 119.7 ?
C14 C5 H5 119.7 ?
C5 C6 C7 121.4(4) ?
C5 C6 H6 119.3 ?
C7 C6 H6 119.3 ?
C8 C7 C6 120.0(4) ?
C8 C7 H7 120.0 ?
C6 C7 H7 120.0 ?
C7 C8 C13 121.5(4) ?
C7 C8 H8 119.2 ?
C13 C8 H8 119.2 ?
C13 C9 C11 120.8(3) ?
C13 C9 C15 120.2(3) ?
C11 C9 C15 118.7(3) ?
C14 N10 C12 122.2(3) ?
C14 N10 C26 118.9(3) ?
C12 N10 C26 119.0(3) ?
C9 C11 C1 122.1(3) ?
C9 C11 C12 118.9(3) ?
C1 C11 C12 118.9(3) ?
N10 C12 C4 121.8(4) ?
N10 C12 C11 119.7(3) ?
C4 C12 C11 118.6(4) ?
C9 C13 C8 122.8(3) ?
C9 C13 C14 119.1(3) ?
C8 C13 C14 118.1(3) ?
N10 C14 C5 122.4(4) ?
N10 C14 C13 119.3(3) ?
C5 C14 C13 118.3(4) ?
C9 C15 O16 111.9(3) yes
C9 C15 O17 124.6(3) yes
C15 O16 C18 115.4(3) ?
O16 C15 O17 123.6(3) ?
C23 C18 C19 118.7(4) ?
C23 C18 O16 120.6(3) ?
C19 C18 O16 120.7(4) ?
F24 C19 C20 120.9(4) ?
F24 C19 C18 118.0(4) ?
C20 C19 C18 121.1(4) ?
C21 C20 C19 118.1(4) ?
C21 C20 H20 121.0 ?
C19 C20 H20 121.0 ?
C22 C21 C20 122.1(4) ?
C22 C21 H21 119.0 ?
C20 C21 H21 119.0 ?
C21 C22 C23 118.0(5) ?
C21 C22 H22 121.0 ?
C23 C22 H22 121.0 ?
C18 C23 F25 117.6(3) ?
C18 C23 C22 122.1(4) ?
F25 C23 C22 120.3(4) ?
N10 C26 H26A 109.5 ?
N10 C26 H26B 109.5 ?
H26A C26 H26B 109.5 ?
N10 C26 H26C 109.5 ?
H26A C26 H26C 109.5 ?
H26B C26 H26C 109.5 ?
N10 C26 H26D 109.5 ?
H26A C26 H26D 141.1 ?
H26B C26 H26D 56.3 ?
H26C C26 H26D 56.3 ?
N10 C26 H26E 109.5 ?
H26A C26 H26E 56.3 ?
H26B C26 H26E 141.1 ?
H26C C26 H26E 56.3 ?
H26D C26 H26E 109.5 ?
N10 C26 H26F 109.5 ?
H26A C26 H26F 56.3 ?
H26B C26 H26F 56.3 ?
H26C C26 H26F 141.1 ?
H26D C26 H26F 109.5 ?
H26E C26 H26F 109.5 ?
O28 S27 O29 114.45(18) ?
O28 S27 O30 115.2(2) ?
O29 S27 O30 114.76(19) ?
O28 S27 C31 104.0(2) ?
O29 S27 C31 103.6(2) ?
O30 S27 C31 102.55(18) ?
F33 C31 F32 105.9(4) ?
F33 C31 F34 106.1(3) ?
F32 C31 F34 107.8(4) ?
F33 C31 S27 113.4(3) ?
F32 C31 S27 111.2(3) ?
F34 C31 S27 112.0(3) ?

loop_
_geom_bond_atom_site_label_1
_geom_bond_atom_site_label_2
_geom_bond_site_symmetry_2
_geom_bond_distance
_geom_bond_publ_flag
C1 C2 . 1.360(5) ?
C1 C11 . 1.415(5) ?
C1 H1 . 0.9300 ?
C2 C3 . 1.419(7) ?
C2 H2 . 0.9300 ?
C3 C4 . 1.329(6) ?
C3 H3 . 0.9300 ?
C4 C12 . 1.412(5) ?
C4 H4 . 0.9300 ?
C5 C6 . 1.337(6) ?
C5 C14 . 1.415(5) ?
C5 H5 . 0.9300 ?
C6 C7 . 1.390(6) ?
C6 H6 . 0.9300 ?
C7 C8 . 1.339(5) ?
C7 H7 . 0.9300 ?
C8 C13 . 1.409(5) ?
C8 H8 . 0.9300 ?
C9 C13 . 1.389(5) ?
C9 C11 . 1.393(5) ?
C9 C15 . 1.482(5) ?
N10 C12 . 1.367(5) yes
N10 C14 . 1.363(5) yes
N10 C26 . 1.491(5) ?
C11 C12 . 1.415(5) ?
C13 C14 . 1.423(5) ?
C15 O16 . 1.355(4) yes
C15 O17 . 1.179(4) yes
O16 C18 . 1.401(4) yes
C18 C23 . 1.352(5) ?
C18 C19 . 1.370(5) ?
C19 F24 . 1.336(5) yes
C19 C20 . 1.370(6) ?
C20 C21 . 1.369(6) ?
C20 H20 . 0.9300 ?
C21 C22 . 1.358(6) ?
C21 H21 . 0.9300 ?
C22 C23 . 1.367(6) ?
C22 H22 . 0.9300 ?
C23 F25 . 1.352(4) yes
C26 H26A . 0.9600 ?
C26 H26B . 0.9600 ?
C26 H26C . 0.9600 ?
C26 H26D . 0.9600 ?
C26 H26E . 0.9600 ?
C26 H26F . 0.9600 ?
S27 O28 . 1.409(3) ?
S27 O29 . 1.425(3) ?
S27 O30 . 1.432(3) ?
S27 C31 . 1.774(4) ?
C31 F33 . 1.311(5) ?
C31 F32 . 1.328(4) ?
C31 F34 . 1.329(5) ?

loop_
_geom_hbond_atom_site_label_D
_geom_hbond_atom_site_label_H
_geom_hbond_atom_site_label_A
_geom_hbond_site_symmetry_A
_geom_hbond_distance_DH
_geom_hbond_distance_HA
_geom_hbond_distance_DA
_geom_hbond_angle_DHA
_geom_hbond_publ_flag
C4 H4 O29 1_456 0.93 2.54 3.225(5) 131 y
C5 H5 O28 3_666 0.93 2.59 3.417(5) 148 y
C22 H22 O17 3_656 0.93 2.52 3.316(5) 144 y

loop_
_geom_torsion_atom_site_label_1
_geom_torsion_atom_site_label_2
_geom_torsion_atom_site_label_3
_geom_torsion_atom_site_label_4
_geom_torsion
_geom_torsion_publ_flag
C11 C1 C2 C3 0.2(6) ?
C1 C2 C3 C4 1.2(7) ?
C2 C3 C4 C12 -0.1(7) ?
C14 C5 C6 C7 -0.6(7) ?
C5 C6 C7 C8 1.8(7) ?
C6 C7 C8 C13 -1.3(6) ?
C13 C9 C11 C1 178.0(3) ?
C15 C9 C11 C1 -8.7(5) ?
C13 C9 C11 C12 -0.4(5) ?
C15 C9 C11 C12 172.9(3) ?
C2 C1 C11 C9 178.9(4) ?
C2 C1 C11 C12 -2.7(5) ?
C14 N10 C12 C4 178.9(3) ?
C26 N10 C12 C4 -1.8(5) ?
C14 N10 C12 C11 0.7(5) ?
C26 N10 C12 C11 -180.0(3) ?
C3 C4 C12 N10 179.4(4) ?
C3 C4 C12 C11 -2.4(6) ?
C9 C11 C12 N10 0.4(5) ?
C1 C11 C12 N10 -178.0(3) ?
C9 C11 C12 C4 -177.8(3) ?
C1 C11 C12 C4 3.7(5) ?
C11 C9 C13 C8 178.8(3) ?
C15 C9 C13 C8 5.6(5) ?
C11 C9 C13 C14 -0.7(5) ?
C15 C9 C13 C14 -173.9(3) ?
C7 C8 C13 C9 -179.8(4) ?
C7 C8 C13 C14 -0.3(6) ?
C12 N10 C14 C5 179.0(3) ?
C26 N10 C14 C5 -0.3(5) ?
C12 N10 C14 C13 -1.8(5) ?
C26 N10 C14 C13 178.9(3) ?
C6 C5 C14 N10 178.1(4) ?
C6 C5 C14 C13 -1.1(6) ?
C9 C13 C14 N10 1.8(5) ?
C8 C13 C14 N10 -177.7(3) ?
C9 C13 C14 C5 -179.0(3) ?
C8 C13 C14 C5 1.5(5) ?
C13 C9 C15 O17 109.2(4) ?
C13 C9 C15 O16 -72.1(4) ?
C11 C9 C15 O16 114.6(3) ?
O17 C15 O16 C18 0.6(5) ?
C9 C15 O16 C18 -178.1(3) ?
C11 C9 C15 O17 -64.2(5) yes
C15 O16 C18 C23 84.9(4) ?
C15 O16 C18 C19 -96.3(4) yes
C23 C18 C19 F24 -179.2(3) ?
O16 C18 C19 F24 2.0(5) ?
C23 C18 C19 C20 0.8(6) ?
O16 C18 C19 C20 -178.0(3) ?
F24 C19 C20 C21 179.8(4) ?
C18 C19 C20 C21 -0.1(6) ?
C19 C20 C21 C22 -0.2(7) ?
C20 C21 C22 C23 -0.3(6) ?
C19 C18 C23 F25 179.3(3) ?
O16 C18 C23 F25 -1.9(5) ?
C19 C18 C23 C22 -1.3(6) ?
O16 C18 C23 C22 177.6(3) ?
C21 C22 C23 C18 1.0(6) ?
C21 C22 C23 F25 -179.6(4) ?
O28 S27 C31 F33 -178.9(3) ?
O29 S27 C31 F33 61.1(3) ?
O30 S27 C31 F33 -58.6(3) ?
O28 S27 C31 F32 61.8(4) ?
O29 S27 C31 F32 -58.1(4) ?
O30 S27 C31 F32 -177.8(3) ?
O28 S27 C31 F34 -58.9(3) ?
O29 S27 C31 F34 -178.8(3) ?
O30 S27 C31 F34 61.5(3) ?
